data_7245234
loop_
_publ_author_name
'Zhang, Xiao-Sa'
'Liu, Yan'
'Liu, Yu'
'Xiao, Lin-Jiu'
'Cui, Jia-Liang'
'Xiang, Hong'
'Luan, Jian'
'Li, Wen-Ze'

_publ_section_title
;
 A series of bis-pyridyl-bis-amide-modulated metal--organic frameworks:
 formation, transformation and selectivity for the efficient detection of
 multiple analytes
;
_journal_name_full CrystEngComm
_journal_paper_doi 10.1039/D2CE00915C
_journal_year 2022
_chemical_formula_sum 'C65 H49 Cd2 N11 O15'
_chemical_formula_weight 1448.95
_space_group_IT_number 2
_space_group_name_Hall '-P 1'
_space_group_name_H-M_alt 'P -1'
_symmetry_cell_setting triclinic
_symmetry_space_group_name_H-M 'P -1'
_atom_sites_solution_hydrogens geom
_atom_sites_solution_primary direct
_atom_sites_solution_secondary difmap
_audit_creation_method SHELXL-97
_audit_update_record
;
2022-05-29 deposited with the CCDC.	2022-07-19 downloaded from the CCDC.
;
_cell_angle_alpha 90.830(2)
_cell_angle_beta 91.007(2)
_cell_angle_gamma 109.013(2)
_cell_formula_units_Z 2
_cell_length_a 10.7737(9)
_cell_length_b 14.7826(11)
_cell_length_c 20.3526(16)
_cell_measurement_reflns_used 65206
_cell_measurement_temperature 296(2)
_cell_measurement_theta_max 28.29
_cell_measurement_theta_min 2.00
_cell_volume 3063.4(4)
_computing_cell_refinement 'SMART (Bruker, 2001)'
_computing_data_collection 'SMART (Bruker, 2001)'
_computing_data_reduction 'SAINT+ (Bruker, 1999)'
_computing_molecular_graphics 'PLATON (Spek, 2003)'
_computing_publication_material 'SHELXTL (1998)'
_computing_structure_refinement 'SHELXL-97 (Sheldrick, 2008)'
_computing_structure_solution 'SHELXS-97 (Sheldrick, 2008)'
_diffrn_ambient_temperature 296(2)
_diffrn_measured_fraction_theta_full 0.991
_diffrn_measured_fraction_theta_max 0.991
_diffrn_measurement_device_type 'CCD area detector'
_diffrn_measurement_method 'phi and omega scans'
_diffrn_radiation_monochromator graphite
_diffrn_radiation_source 'fine-focus sealed tube'
_diffrn_radiation_type MoK\a
_diffrn_radiation_wavelength 0.71073
_diffrn_reflns_av_R_equivalents 0.0372
_diffrn_reflns_av_sigmaI/netI 0.0328
_diffrn_reflns_limit_h_max 14
_diffrn_reflns_limit_h_min -14
_diffrn_reflns_limit_k_max 19
_diffrn_reflns_limit_k_min -19
_diffrn_reflns_limit_l_max 27
_diffrn_reflns_limit_l_min -27
_diffrn_reflns_number 64945
_diffrn_reflns_theta_full 28.29
_diffrn_reflns_theta_max 28.29
_diffrn_reflns_theta_min 2.00
_exptl_absorpt_coefficient_mu 0.773
_exptl_absorpt_correction_T_max 0.918
_exptl_absorpt_correction_T_min 0.891
_exptl_absorpt_correction_type multi-scan
_exptl_absorpt_process_details SADABS
_exptl_crystal_colour YELLOW
_exptl_crystal_density_diffrn 1.571
_exptl_crystal_density_method 'not measured'
_exptl_crystal_description BLOCK
_exptl_crystal_F_000 1464
_exptl_crystal_size_max 0.15
_exptl_crystal_size_mid 0.13
_exptl_crystal_size_min 0.11
_refine_diff_density_max 2.995
_refine_diff_density_min -3.205
_refine_diff_density_rms 0.160
_refine_ls_extinction_method none
_refine_ls_goodness_of_fit_ref 1.074
_refine_ls_hydrogen_treatment constr
_refine_ls_matrix_type full
_refine_ls_number_parameters 863
_refine_ls_number_reflns 15099
_refine_ls_number_restraints 129
_refine_ls_restrained_S_all 1.081
_refine_ls_R_factor_all 0.0953
_refine_ls_R_factor_gt 0.0849
_refine_ls_shift/su_max 0.005
_refine_ls_shift/su_mean 0.000
_refine_ls_structure_factor_coef Fsqd
_refine_ls_weighting_details 'calc w=1/[\s^2^(Fo^2^)+(0.0562P)^2^+39.5231P] where P=(Fo^2^+2Fc^2^)/3'
_refine_ls_weighting_scheme calc
_refine_ls_wR_factor_gt 0.2153
_refine_ls_wR_factor_ref 0.2209
_reflns_number_gt 12858
_reflns_number_total 15099
_reflns_threshold_expression >2sigma(I)
_cod_data_source_file d2ce00915c2.cif
_cod_data_source_block MOF_4
_cod_depositor_comments
;
The following automatic conversions were performed:

data item '_symmetry_cell_setting' value 'Triclinic' was changed to
'triclinic' in accordance with the
/home/data/users/saulius/crontab/automatic-downloads/rss-feeds/RSC/lib/dictionaries/cif_core.dic
dictionary named 'cif_core.dic' version 2.4.2 last updated on
2011-04-26.

Automatic conversion script
Id: cif_fix_values 7556 2019-12-06 15:28:31Z antanas 
;
_cod_database_code 7245234

loop_
_symmetry_equiv_pos_as_xyz
'x, y, z'
'-x, -y, -z'

loop_
_atom_site_label
_atom_site_type_symbol
_atom_site_fract_x
_atom_site_fract_y
_atom_site_fract_z
_atom_site_U_iso_or_equiv
_atom_site_adp_type
_atom_site_occupancy
_atom_site_symmetry_multiplicity
_atom_site_calc_flag
_atom_site_refinement_flags
_atom_site_disorder_assembly
_atom_site_disorder_group
Cd1 Cd 0.18559(5) 0.61870(3) 0.34254(2) 0.02899(13) Uani 1 1 d . . .
O1 O 0.1000(5) 0.4474(4) 0.3391(3) 0.0445(13) Uani 1 1 d . . .
N1 N 0.2114(6) 0.6175(5) 0.4561(3) 0.0390(14) Uani 1 1 d . . .
C1 C 0.3137(10) 0.6025(9) 0.4846(4) 0.068(3) Uani 1 1 d . . .
H1A H 0.3793 0.5950 0.4581 0.081 Uiso 1 1 calc R . .
O1W O 0.5015(13) 0.4945(12) -0.2379(9) 0.190(7) Uani 1 1 d . . .
H1WA H 0.4409 0.4982 -0.2640 0.228 Uiso 1 1 d R . .
H1WB H 0.5678 0.4971 -0.2607 0.228 Uiso 1 1 d R . .
Cd2 Cd 0.29995(5) -0.11351(3) 0.34135(2) 0.02839(13) Uani 1 1 d . . .
O2 O 0.3126(6) 0.5101(4) 0.3329(4) 0.0537(16) Uani 1 1 d . . .
N2 N 0.1606(8) 0.6241(5) 0.2305(4) 0.0521(18) Uani 1 1 d . . .
C2 C 0.3276(9) 0.5973(9) 0.5512(4) 0.063(3) Uani 1 1 d . . .
H2A H 0.4013 0.5865 0.5692 0.075 Uiso 1 1 calc R . .
O3 O 0.3777(5) 0.0556(4) 0.3390(3) 0.0392(12) Uani 1 1 d . . .
N3 N 0.3033(7) -0.1223(5) 0.2278(3) 0.0384(14) Uani 1 1 d . . .
C3 C 0.2320(8) 0.6083(6) 0.5916(4) 0.0430(18) Uani 1 1 d D . .
O4 O 0.1645(5) -0.0109(4) 0.3392(4) 0.0541(17) Uani 1 1 d . . .
N4 N 0.2941(6) -0.1140(5) 0.4556(3) 0.0365(13) Uani 1 1 d . . .
C4 C 0.1291(9) 0.6223(8) 0.5641(5) 0.060(3) Uani 1 1 d . . .
H4A H 0.0625 0.6294 0.5900 0.072 Uiso 1 1 calc R . .
O5 O 0.3948(5) 0.7383(4) 0.3435(3) 0.0474(14) Uani 1 1 d . . .
N5 N 0.1612(6) 0.6165(4) 0.7056(3) 0.0350(13) Uani 1 1 d . . .
H5B H 0.0956 0.6292 0.6880 0.042 Uiso 1 1 calc R . .
C5 C 0.1194(9) 0.6268(8) 0.4956(4) 0.057(3) Uani 1 1 d . . .
H5A H 0.0455 0.6366 0.4771 0.069 Uiso 1 1 calc R . .
O6 O 0.5153(5) 0.8904(4) 0.3470(3) 0.0431(13) Uani 1 1 d . . .
N6 N 0.1637(10) 0.6177(7) 0.9798(5) 0.073(3) Uani 1 1 d U . .
H6A H 0.2285 0.6036 0.9969 0.088 Uiso 1 1 calc R . .
C6 C 0.2561(7) 0.6021(6) 0.6650(4) 0.0403(17) Uani 1 1 d D . .
O7 O 0.0933(5) 0.7640(4) 0.3446(3) 0.0435(13) Uani 1 1 d . . .
N7 N 0.3803(8) -0.1310(7) -0.0188(4) 0.063(2) Uani 1 1 d U . .
H7A H 0.4264 -0.1620 -0.0007 0.075 Uiso 1 1 calc R . .
C7 C 0.1695(9) 0.6110(7) 0.7749(4) 0.049(2) Uani 1 1 d U . .
O8 O -0.0295(5) 0.6156(4) 0.3564(3) 0.0430(13) Uani 1 1 d . . .
N8 N 0.3664(6) -0.1189(5) -0.2958(3) 0.0403(14) Uani 1 1 d . . .
H8B H 0.4329 -0.1253 -0.3157 0.048 Uiso 1 1 calc R . .
C8 C 0.2614(15) 0.5891(14) 0.8112(6) 0.114(6) Uani 1 1 d . . .
H8A H 0.3275 0.5726 0.7905 0.137 Uiso 1 1 calc R . .
O9 O 0.3590(7) 0.5934(8) 0.6846(3) 0.086(3) Uani 1 1 d . . .
C9 C 0.2577(17) 0.5910(15) 0.8788(6) 0.124(7) Uani 1 1 d . . .
H9A H 0.3222 0.5757 0.9027 0.149 Uiso 1 1 calc R . .
N9 N 0.817(2) 0.789(2) -0.1121(14) 0.187(10) Uani 1 1 d . . .
O10 O 0.0120(18) 0.6692(14) 1.0064(8) 0.182(6) Uani 1 1 d U . .
C10 C 0.1672(15) 0.6134(9) 0.9106(5) 0.077(4) Uani 1 1 d . . .
N10 N 0.516(3) 0.462(2) -0.1158(15) 0.235(12) Uani 1 1 d U B .
H10A H 0.5038 0.4877 -0.1519 0.282 Uiso 1 1 calc R . .
O11 O 0.270(2) -0.0315(14) -0.0018(10) 0.205(8) Uani 1 1 d U . .
C11 C 0.0698(18) 0.6329(12) 0.8757(6) 0.108(6) Uani 1 1 d . . .
H11A H 0.0035 0.6481 0.8972 0.130 Uiso 1 1 calc R . .
N11 N 0.158(3) 0.076(2) -0.1003(16) 0.260(12) Uani 1 1 d U . .
H11B H 0.1610 0.0479 -0.0639 0.312 Uiso 1 1 calc R A 1
O12 O 0.1658(7) -0.1034(8) -0.3133(3) 0.087(3) Uani 1 1 d . . .
C12 C 0.0720(14) 0.6296(10) 0.8070(6) 0.085(4) Uani 1 1 d U . .
H12A H 0.0043 0.6405 0.7829 0.102 Uiso 1 1 calc R . .
C13 C 0.0964(18) 0.6354(13) 1.0233(7) 0.103(5) Uani 1 1 d DU . .
O13 O 0.657(3) 0.498(2) -0.0126(10) 0.305(16) Uani 1 1 d . B .
C14 C 0.1230(12) 0.6313(8) 1.0942(5) 0.062(3) Uani 1 1 d DU . .
O14 O 0.059(3) 0.052(3) -0.2023(12) 0.35(2) Uani 1 1 d . . .
C15 C 0.2347(17) 0.6253(13) 1.1221(6) 0.107(5) Uani 1 1 d . . .
H15A H 0.3021 0.6212 1.0955 0.129 Uiso 1 1 calc R . .
C16 C 0.2502(14) 0.6250(11) 0.1895(6) 0.090(4) Uani 1 1 d . . .
H16A H 0.3311 0.6254 0.2064 0.107 Uiso 1 1 calc R . .
C17 C 0.0482(12) 0.6288(10) 0.2034(5) 0.077(3) Uani 1 1 d . . .
H17A H -0.0192 0.6291 0.2312 0.092 Uiso 1 1 calc R . .
C18 C 0.0275(14) 0.6330(11) 1.1375(5) 0.090(4) Uani 1 1 d . . .
H18A H -0.0519 0.6371 1.1217 0.108 Uiso 1 1 calc R . .
C19 C 0.4038(11) -0.1273(9) 0.1941(5) 0.067(3) Uani 1 1 d . . .
H19A H 0.4747 -0.1358 0.2168 0.080 Uiso 1 1 calc R . .
C20 C 0.4095(12) -0.1205(10) 0.1259(5) 0.073(3) Uani 1 1 d . . .
H20A H 0.4810 -0.1275 0.1041 0.087 Uiso 1 1 calc R . .
C21 C 0.3109(12) -0.1036(9) 0.0915(4) 0.066(3) Uani 1 1 d D . .
C22 C 0.2065(15) -0.1040(12) 0.1259(7) 0.097(4) Uani 1 1 d U . .
H22A H 0.1320 -0.1007 0.1036 0.117 Uiso 1 1 calc R . .
C23 C 0.2057(12) -0.1090(12) 0.1933(5) 0.088(5) Uani 1 1 d . . .
H23A H 0.1340 -0.1028 0.2155 0.106 Uiso 1 1 calc R . .
C24 C 0.3147(15) -0.0906(9) 0.0158(6) 0.087(4) Uani 1 1 d DU . .
C25 C 0.3747(10) -0.1232(8) -0.0888(5) 0.056(2) Uani 1 1 d U . .
C26 C 0.2686(17) -0.1212(14) -0.1218(8) 0.118(5) Uani 1 1 d U . .
H26A H 0.1956 -0.1211 -0.0982 0.141 Uiso 1 1 calc R . .
C27 C 0.2611(16) -0.1194(13) -0.1907(7) 0.106(5) Uani 1 1 d U . .
H27A H 0.1849 -0.1174 -0.2119 0.127 Uiso 1 1 calc R . .
C28 C 0.3669(8) -0.1206(7) -0.2260(4) 0.0451(19) Uani 1 1 d . . .
C29 C 0.4644(12) -0.1371(10) -0.1917(5) 0.074(4) Uani 1 1 d . . .
H29A H 0.5317 -0.1485 -0.2149 0.089 Uiso 1 1 calc R . .
C30 C 0.4703(13) -0.1380(10) -0.1244(5) 0.081(4) Uani 1 1 d . . .
H30A H 0.5411 -0.1489 -0.1032 0.097 Uiso 1 1 calc R . .
C31 C 0.2677(7) -0.1076(6) -0.3323(5) 0.0440(19) Uani 1 1 d . . .
C32 C 0.2854(7) -0.1100(5) -0.4072(3) 0.0327(14) Uani 1 1 d . . .
C33 C 0.1861(9) -0.0961(9) -0.4466(4) 0.062(3) Uani 1 1 d . . .
H33A H 0.1149 -0.0845 -0.4274 0.074 Uiso 1 1 calc R . .
C34 C 0.1943(10) -0.0997(9) 0.4858(4) 0.063(3) Uani 1 1 d . . .
H34A H 0.1264 -0.0916 0.4603 0.075 Uiso 1 1 calc R . .
C35 C 0.3896(8) -0.1245(7) 0.4931(4) 0.048(2) Uani 1 1 d . . .
H35A H 0.4619 -0.1323 0.4725 0.058 Uiso 1 1 calc R . .
C36 C 0.3892(8) -0.1246(7) -0.4397(4) 0.0458(19) Uani 1 1 d . . .
H36A H 0.4582 -0.1344 -0.4161 0.055 Uiso 1 1 calc R . .
C37 C 0.2129(7) 0.4391(5) 0.3366(4) 0.0349(15) Uani 1 1 d . . .
C38 C 0.2246(7) 0.3409(5) 0.3379(4) 0.0351(15) Uani 1 1 d . . .
C39 C 0.1166(8) 0.2608(6) 0.3355(6) 0.060(3) Uani 1 1 d . . .
H39A H 0.0335 0.2670 0.3330 0.073 Uiso 1 1 calc R . .
C40 C 0.1289(8) 0.1699(6) 0.3368(6) 0.060(3) Uani 1 1 d . . .
H40A H 0.0544 0.1158 0.3356 0.071 Uiso 1 1 calc R . .
C41 C 0.2515(7) 0.1606(5) 0.3397(4) 0.0340(15) Uani 1 1 d . . .
C42 C 0.3598(8) 0.2402(6) 0.3420(6) 0.057(3) Uani 1 1 d . . .
H42A H 0.4431 0.2342 0.3434 0.069 Uiso 1 1 calc R . .
C43 C 0.3459(8) 0.3307(6) 0.3423(6) 0.058(3) Uani 1 1 d . . .
H43A H 0.4202 0.3849 0.3455 0.069 Uiso 1 1 calc R . .
C44 C 0.2636(7) 0.0616(5) 0.3391(4) 0.0328(14) Uani 1 1 d . . .
C45 C 0.5044(6) 0.8024(5) 0.3458(3) 0.0326(14) Uani 1 1 d . . .
C46 C 0.6292(6) 0.7771(5) 0.3489(3) 0.0300(13) Uani 1 1 d . . .
C47 C 0.7502(7) 0.8470(5) 0.3452(4) 0.0395(17) Uani 1 1 d . . .
H47A H 0.7547 0.9107 0.3424 0.047 Uiso 1 1 calc R . .
C48 C 0.8657(7) 0.8243(5) 0.3457(4) 0.0391(17) Uani 1 1 d . . .
H48A H 0.9463 0.8724 0.3423 0.047 Uiso 1 1 calc R . .
C49 C 0.8603(6) 0.7304(5) 0.3514(3) 0.0303(13) Uani 1 1 d . . .
C50 C 0.7394(7) 0.6601(5) 0.3553(5) 0.048(2) Uani 1 1 d . . .
H50A H 0.7352 0.5965 0.3589 0.058 Uiso 1 1 calc R . .
C51 C 0.6241(7) 0.6826(6) 0.3538(5) 0.049(2) Uani 1 1 d . . .
H51A H 0.5435 0.6343 0.3562 0.059 Uiso 1 1 calc R . .
C52 C -0.0165(6) 0.7017(5) 0.3510(3) 0.0297(13) Uani 1 1 d . . .
C53 C 0.652(4) 0.662(3) -0.147(2) 0.126(10) Uani 0.482(9) 1 d P B 1
C53' C 0.733(4) 0.749(3) -0.158(2) 0.126(10) Uani 0.518(9) 1 d P B 2
C54 C 0.826(6) 0.797(5) -0.164(3) 0.137(11) Uani 0.482(9) 1 d PU B 1
C54' C 0.922(4) 0.891(3) -0.176(2) 0.137(11) Uani 0.518(9) 1 d P . 2
C55 C 0.687(4) 0.622(3) -0.092(2) 0.126(9) Uani 0.482(9) 1 d P B 1
C55' C 0.586(4) 0.614(3) -0.093(2) 0.126(9) Uani 0.518(9) 1 d P B 2
C56 C 0.791(4) 0.668(3) -0.0532(18) 0.106(7) Uani 0.482(9) 1 d P B 1
C56' C 0.866(4) 0.764(3) -0.0657(18) 0.106(7) Uani 0.518(9) 1 d P B 2
C57 C 0.867(4) 0.834(3) -0.047(2) 0.118(8) Uani 0.482(9) 1 d PU B 1
C57' C 0.968(4) 0.920(3) -0.0625(19) 0.118(8) Uani 0.518(9) 1 d P . 2
C58 C 0.620(4) 0.527(3) -0.072(2) 0.213(13) Uani 1 1 d U . .
C59 C 0.422(3) 0.355(3) -0.1104(17) 0.241(19) Uani 1 1 d . . .
C60 C 0.356(4) 0.324(3) -0.164(2) 0.243(16) Uani 1 1 d U B .
H60A H 0.3580 0.3635 -0.1993 0.291 Uiso 1 1 calc R C 1
C61 C 0.292(14) 0.243(7) -0.165(4) 0.22(4) Uani 0.482(9) 1 d P B 1
H61A H 0.2570 0.2170 -0.2054 0.266 Uiso 0.482(9) 1 calc PR B 1
C61' C 0.211(14) 0.195(7) -0.174(4) 0.22(4) Uani 0.518(9) 1 d P B 2
C62 C 0.259(3) 0.178(3) -0.1090(19) 0.208(12) Uani 1 1 d U B .
C63 C 0.359(3) 0.226(3) -0.0506(18) 0.230(14) Uani 1 1 d U . .
H63A H 0.3616 0.1901 -0.0138 0.276 Uiso 1 1 calc R B 1
C64 C 0.438(3) 0.314(2) -0.0519(14) 0.085(5) Uani 0.482(9) 1 d P B 1
H64A H 0.4961 0.3453 -0.0181 0.102 Uiso 0.482(9) 1 calc PR B 1
C64' C 0.512(3) 0.287(2) -0.0157(12) 0.085(5) Uani 0.518(9) 1 d P B 2
C65 C 0.063(4) 0.027(3) -0.1477(17) 0.109(9) Uani 0.482(9) 1 d P B 1
H65A H -0.0014 -0.0284 -0.1352 0.130 Uiso 0.482(9) 1 calc PR B 1
C65' C -0.010(3) -0.049(3) -0.1188(15) 0.109(9) Uani 0.518(9) 1 d P . 2

loop_
_atom_site_aniso_label
_atom_site_aniso_U_11
_atom_site_aniso_U_22
_atom_site_aniso_U_33
_atom_site_aniso_U_23
_atom_site_aniso_U_13
_atom_site_aniso_U_12
Cd1 0.0297(2) 0.0258(2) 0.0368(3) 0.00334(18) 0.00708(19) 0.01587(19)
O1 0.043(3) 0.030(3) 0.068(4) 0.006(2) 0.014(3) 0.020(2)
N1 0.037(3) 0.045(4) 0.040(3) 0.003(3) 0.006(3) 0.020(3)
C1 0.052(5) 0.130(10) 0.038(5) -0.002(5) 0.010(4) 0.053(6)
O1W 0.112(10) 0.219(17) 0.27(2) -0.030(15) 0.022(11) 0.092(11)
Cd2 0.0286(2) 0.0262(2) 0.0354(3) 0.00244(18) 0.00419(18) 0.01557(19)
O2 0.040(3) 0.025(3) 0.100(5) -0.001(3) 0.006(3) 0.016(2)
N2 0.066(5) 0.042(4) 0.043(4) -0.001(3) 0.017(3) 0.009(4)
C2 0.049(5) 0.113(9) 0.038(4) 0.000(5) 0.004(4) 0.044(6)
O3 0.031(2) 0.030(3) 0.063(3) 0.003(2) 0.005(2) 0.018(2)
N3 0.048(4) 0.036(3) 0.037(3) 0.001(3) 0.007(3) 0.021(3)
C3 0.041(4) 0.055(5) 0.031(4) 0.008(3) 0.005(3) 0.012(4)
O4 0.034(3) 0.024(3) 0.105(5) 0.006(3) 0.008(3) 0.012(2)
N4 0.037(3) 0.042(3) 0.034(3) -0.001(3) -0.001(2) 0.018(3)
C4 0.048(5) 0.099(8) 0.044(5) 0.016(5) 0.017(4) 0.039(5)
O5 0.023(2) 0.048(3) 0.071(4) 0.007(3) 0.008(2) 0.010(2)
N5 0.039(3) 0.034(3) 0.033(3) 0.007(2) 0.010(2) 0.013(3)
C5 0.046(5) 0.095(8) 0.046(5) 0.016(5) 0.011(4) 0.043(5)
O6 0.040(3) 0.038(3) 0.062(4) -0.001(2) 0.003(2) 0.027(2)
N6 0.074(3) 0.074(3) 0.074(3) 0.0006(10) 0.0031(10) 0.0270(13)
C6 0.035(4) 0.049(4) 0.034(4) 0.000(3) 0.008(3) 0.009(3)
O7 0.024(2) 0.047(3) 0.062(4) -0.001(3) 0.003(2) 0.015(2)
N7 0.064(4) 0.080(4) 0.068(4) 0.010(3) -0.002(3) 0.056(3)
C7 0.057(5) 0.050(4) 0.042(4) 0.002(3) 0.013(4) 0.019(4)
O8 0.036(3) 0.042(3) 0.060(4) 0.006(3) 0.012(2) 0.025(2)
N8 0.036(3) 0.053(4) 0.036(3) 0.005(3) 0.009(3) 0.020(3)
C8 0.119(12) 0.23(2) 0.042(6) 0.007(9) 0.016(7) 0.119(13)
O9 0.053(4) 0.179(10) 0.038(3) 0.005(5) 0.005(3) 0.054(5)
C9 0.131(13) 0.25(2) 0.034(6) 0.006(9) 0.011(7) 0.117(15)
N9 0.164(19) 0.23(3) 0.21(2) -0.07(2) -0.04(2) 0.132(19)
O10 0.198(10) 0.217(10) 0.156(10) 0.008(8) 0.030(8) 0.100(8)
C10 0.122(11) 0.082(8) 0.033(5) 0.002(5) 0.022(6) 0.039(8)
N10 0.235(12) 0.235(12) 0.235(12) 0.005(5) 0.005(5) 0.078(6)
O11 0.214(9) 0.208(9) 0.200(9) 0.007(5) 0.000(5) 0.080(5)
C11 0.165(15) 0.158(15) 0.050(7) 0.011(8) 0.026(8) 0.117(13)
N11 0.260(12) 0.260(12) 0.260(12) 0.0055(11) 0.0061(11) 0.085(4)
O12 0.041(4) 0.183(10) 0.046(4) 0.017(5) 0.007(3) 0.048(5)
C12 0.096(7) 0.109(8) 0.068(6) 0.000(6) 0.017(5) 0.055(6)
C13 0.119(8) 0.116(9) 0.082(7) 0.002(6) 0.034(7) 0.049(7)
O13 0.43(4) 0.48(4) 0.126(15) 0.11(2) 0.082(19) 0.31(4)
C14 0.079(6) 0.055(5) 0.054(5) -0.003(4) 0.018(5) 0.023(5)
O14 0.26(3) 0.71(7) 0.20(2) 0.19(3) 0.054(19) 0.31(4)
C15 0.136(13) 0.169(16) 0.043(6) 0.019(8) 0.042(7) 0.083(12)
C16 0.098(9) 0.140(13) 0.057(7) 0.019(7) 0.028(6) 0.072(9)
C17 0.076(7) 0.119(11) 0.041(5) -0.011(6) 0.007(5) 0.040(7)
C18 0.092(9) 0.144(13) 0.043(6) -0.003(7) 0.007(6) 0.051(9)
C19 0.083(7) 0.107(9) 0.038(5) 0.016(5) 0.014(5) 0.068(7)
C20 0.080(7) 0.110(10) 0.046(5) 0.011(6) 0.016(5) 0.054(7)
C21 0.092(8) 0.078(7) 0.038(5) -0.002(5) 0.004(5) 0.039(6)
C22 0.095(7) 0.137(9) 0.080(7) -0.007(6) -0.011(6) 0.065(7)
C23 0.081(8) 0.180(15) 0.037(5) -0.011(7) -0.005(5) 0.088(9)
C24 0.111(8) 0.076(6) 0.104(8) -0.001(5) -0.011(6) 0.070(6)
C25 0.056(5) 0.072(6) 0.041(4) 0.005(4) 0.004(4) 0.024(4)
C26 0.107(8) 0.165(10) 0.090(8) -0.006(7) 0.015(7) 0.057(8)
C27 0.095(8) 0.155(10) 0.080(7) 0.004(7) -0.001(6) 0.059(7)
C28 0.043(4) 0.061(5) 0.031(4) 0.006(3) 0.004(3) 0.016(4)
C29 0.090(8) 0.121(10) 0.045(5) 0.005(6) 0.002(5) 0.080(8)
C30 0.102(9) 0.132(11) 0.043(5) 0.007(6) -0.003(5) 0.086(9)
C31 0.026(3) 0.039(4) 0.070(6) 0.010(4) 0.006(3) 0.013(3)
C32 0.034(3) 0.036(4) 0.030(3) 0.001(3) 0.002(3) 0.015(3)
C33 0.052(5) 0.120(9) 0.036(4) 0.006(5) 0.005(4) 0.056(6)
C34 0.055(5) 0.118(9) 0.035(4) 0.002(5) -0.003(4) 0.056(6)
C35 0.041(4) 0.074(6) 0.039(4) -0.004(4) 0.001(3) 0.033(4)
C36 0.039(4) 0.072(6) 0.034(4) 0.003(4) 0.000(3) 0.029(4)
C37 0.039(4) 0.028(3) 0.042(4) 0.001(3) 0.004(3) 0.018(3)
C38 0.038(4) 0.024(3) 0.048(4) 0.002(3) 0.006(3) 0.016(3)
C39 0.032(4) 0.033(4) 0.125(9) 0.010(5) 0.021(5) 0.020(3)
C40 0.031(4) 0.024(4) 0.128(9) 0.011(4) 0.019(5) 0.013(3)
C41 0.031(3) 0.023(3) 0.052(4) 0.003(3) 0.002(3) 0.015(3)
C42 0.033(4) 0.027(4) 0.116(8) 0.001(4) -0.018(5) 0.017(3)
C43 0.039(4) 0.024(4) 0.110(8) -0.005(4) -0.023(5) 0.011(3)
C44 0.032(3) 0.021(3) 0.049(4) 0.004(3) 0.006(3) 0.013(3)
C45 0.025(3) 0.042(4) 0.036(3) 0.003(3) 0.004(3) 0.017(3)
C46 0.025(3) 0.032(3) 0.037(3) 0.002(3) 0.006(3) 0.014(3)
C47 0.028(3) 0.024(3) 0.069(5) 0.002(3) 0.001(3) 0.011(3)
C48 0.023(3) 0.025(3) 0.069(5) 0.000(3) 0.001(3) 0.008(3)
C49 0.026(3) 0.032(3) 0.038(4) 0.001(3) 0.004(3) 0.016(3)
C50 0.030(4) 0.028(4) 0.092(7) 0.010(4) 0.014(4) 0.015(3)
C51 0.022(3) 0.034(4) 0.093(7) 0.012(4) 0.012(4) 0.010(3)
C52 0.026(3) 0.038(4) 0.032(3) 0.001(3) 0.003(2) 0.020(3)
C53 0.13(2) 0.13(2) 0.12(2) 0.053(18) 0.012(18) 0.043(19)
C53' 0.13(2) 0.13(2) 0.12(2) 0.053(18) 0.012(18) 0.043(19)
C54 0.134(14) 0.141(14) 0.134(14) 0.002(9) -0.002(9) 0.045(9)
C54' 0.134(14) 0.141(14) 0.134(14) 0.002(9) -0.002(9) 0.045(9)
C55 0.098(18) 0.14(2) 0.15(2) 0.056(18) 0.032(19) 0.06(2)
C55' 0.098(18) 0.14(2) 0.15(2) 0.056(18) 0.032(19) 0.06(2)
C56 0.098(17) 0.13(2) 0.105(17) 0.020(16) 0.023(14) 0.058(16)
C56' 0.098(17) 0.13(2) 0.105(17) 0.020(16) 0.023(14) 0.058(16)
C57 0.116(11) 0.122(12) 0.125(12) 0.004(9) -0.004(9) 0.053(9)
C57' 0.116(11) 0.122(12) 0.125(12) 0.004(9) -0.004(9) 0.053(9)
C58 0.213(14) 0.214(14) 0.213(14) 0.000(5) 0.007(5) 0.071(6)
C59 0.20(3) 0.28(4) 0.22(3) 0.15(3) -0.04(2) 0.03(3)
C60 0.243(16) 0.243(16) 0.243(16) 0.0052(11) 0.0056(11) 0.079(5)
C61 0.40(16) 0.19(8) 0.06(2) -0.01(3) -0.03(4) 0.07(8)
C61' 0.40(16) 0.19(8) 0.06(2) -0.01(3) -0.03(4) 0.07(8)
C62 0.209(13) 0.208(13) 0.209(13) 0.003(5) 0.006(5) 0.069(6)
C63 0.231(15) 0.230(15) 0.228(15) 0.006(5) 0.006(5) 0.075(7)
C64 0.108(15) 0.096(14) 0.067(11) 0.015(9) 0.015(10) 0.057(12)
C64' 0.108(15) 0.096(14) 0.067(11) 0.015(9) 0.015(10) 0.057(12)
C65 0.100(17) 0.18(3) 0.087(15) 0.038(14) 0.014(11) 0.100(19)
C65' 0.100(17) 0.18(3) 0.087(15) 0.038(14) 0.014(11) 0.100(19)

loop_
_atom_type_symbol
_atom_type_description
_atom_type_scat_dispersion_real
_atom_type_scat_dispersion_imag
_atom_type_scat_source
C C 0.0033 0.0016 'International Tables Vol C Tables 4.2.6.8 and 6.1.1.4'
H H 0.0000 0.0000 'International Tables Vol C Tables 4.2.6.8 and 6.1.1.4'
Cd Cd -0.8075 1.2024 'International Tables Vol C Tables 4.2.6.8 and 6.1.1.4'
N N 0.0061 0.0033 'International Tables Vol C Tables 4.2.6.8 and 6.1.1.4'
O O 0.0106 0.0060 'International Tables Vol C Tables 4.2.6.8 and 6.1.1.4'

loop_
_geom_angle_atom_site_label_1
_geom_angle_atom_site_label_2
_geom_angle_atom_site_label_3
_geom_angle
_geom_angle_site_symmetry_1
_geom_angle_site_symmetry_3
_geom_angle_publ_flag
N2 Cd1 O8 90.6(3) . . ?
N2 Cd1 N1 178.5(3) . . ?
O8 Cd1 N1 89.0(2) . . ?
N2 Cd1 O5 92.8(2) . . ?
O8 Cd1 O5 135.8(2) . . ?
N1 Cd1 O5 86.4(2) . . ?
N2 Cd1 O1 91.1(2) . . ?
O8 Cd1 O1 86.71(19) . . ?
N1 Cd1 O1 90.3(2) . . ?
O5 Cd1 O1 137.18(19) . . ?
N2 Cd1 O2 92.3(3) . . ?
O8 Cd1 O2 140.28(19) . . ?
N1 Cd1 O2 88.9(2) . . ?
O5 Cd1 O2 83.6(2) . . ?
O1 Cd1 O2 53.65(18) . . ?
N2 Cd1 O7 84.4(2) . . ?
O8 Cd1 O7 51.57(18) . . ?
N1 Cd1 O7 94.2(2) . . ?
O5 Cd1 O7 84.96(18) . . ?
O1 Cd1 O7 137.85(17) . . ?
O2 Cd1 O7 167.93(18) . . ?
C37 O1 Cd1 93.0(4) . . ?
C1 N1 C5 116.5(7) . . ?
C1 N1 Cd1 122.2(5) . . ?
C5 N1 Cd1 121.1(6) . . ?
N1 C1 C2 123.0(8) . . ?
N1 C1 H1A 118.5 . . ?
C2 C1 H1A 118.5 . . ?
H1WA O1W H1WB 107.7 . . ?
O6 Cd2 N3 89.9(2) 1_545 . ?
O6 Cd2 N4 89.7(2) 1_545 . ?
N3 Cd2 N4 176.8(2) . . ?
O6 Cd2 O3 88.18(18) 1_545 . ?
N3 Cd2 O3 90.7(2) . . ?
N4 Cd2 O3 92.5(2) . . ?
O6 Cd2 O7 134.81(19) 1_545 1_545 ?
N3 Cd2 O7 92.3(2) . 1_545 ?
N4 Cd2 O7 85.7(2) . 1_545 ?
O3 Cd2 O7 136.88(17) . 1_545 ?
O6 Cd2 O4 142.34(19) 1_545 . ?
N3 Cd2 O4 92.4(2) . . ?
N4 Cd2 O4 89.8(2) . . ?
O3 Cd2 O4 54.24(17) . . ?
O7 Cd2 O4 82.65(18) 1_545 . ?
O6 Cd2 C44 115.4(2) 1_545 . ?
N3 Cd2 C44 92.0(2) . . ?
N4 Cd2 C44 91.1(2) . . ?
O3 Cd2 C44 27.31(18) . . ?
O7 Cd2 C44 109.6(2) 1_545 . ?
O4 Cd2 C44 26.93(19) . . ?
C37 O2 Cd1 91.9(4) . . ?
C16 N2 C17 115.0(10) . . ?
C16 N2 Cd1 124.2(9) . . ?
C17 N2 Cd1 120.8(6) . . ?
C1 C2 C3 119.8(8) . . ?
C1 C2 H2A 120.1 . . ?
C3 C2 H2A 120.1 . . ?
C44 O3 Cd2 93.2(4) . . ?
C19 N3 C23 116.1(8) . . ?
C19 N3 Cd2 124.5(6) . . ?
C23 N3 Cd2 118.8(6) . . ?
C4 C3 C2 117.9(8) . . ?
C4 C3 C6 125.9(8) . . ?
C2 C3 C6 116.1(7) . . ?
C44 O4 Cd2 91.0(4) . . ?
C34 N4 C35 117.0(7) . . ?
C34 N4 Cd2 119.9(5) . . ?
C35 N4 Cd2 123.0(5) . . ?
C3 C4 C5 120.0(8) . . ?
C3 C4 H4A 120.0 . . ?
C5 C4 H4A 120.0 . . ?
C45 O5 Cd1 178.2(6) . . ?
C6 N5 C7 121.8(7) . . ?
C6 N5 H5B 119.1 . . ?
C7 N5 H5B 119.1 . . ?
N1 C5 C4 122.7(8) . . ?
N1 C5 H5A 118.6 . . ?
C4 C5 H5A 118.6 . . ?
C45 O6 Cd2 102.6(4) . 1_565 ?
C13 N6 C10 139.4(13) . . ?
C13 N6 H6A 110.3 . . ?
C10 N6 H6A 110.3 . . ?
O9 C6 N5 124.5(7) . . ?
O9 C6 C3 119.5(7) . . ?
N5 C6 C3 115.7(7) . . ?
C52 O7 Cd2 175.4(5) . 1_565 ?
C52 O7 Cd1 85.3(4) . . ?
Cd2 O7 Cd1 96.39(17) 1_565 . ?
C24 N7 C25 118.0(9) . . ?
C24 N7 H7A 121.0 . . ?
C25 N7 H7A 121.0 . . ?
C12 C7 C8 117.7(10) . . ?
C12 C7 N5 114.4(10) . . ?
C8 C7 N5 128.0(9) . . ?
C52 O8 Cd1 100.7(4) . . ?
C31 N8 C28 123.4(7) . . ?
C31 N8 H8B 118.3 . . ?
C28 N8 H8B 118.3 . . ?
C7 C8 C9 120.3(12) . . ?
C7 C8 H8A 119.9 . . ?
C9 C8 H8A 119.9 . . ?
C10 C9 C8 122.7(14) . . ?
C10 C9 H9A 118.7 . . ?
C8 C9 H9A 118.7 . . ?
C54 N9 C56' 141(5) . . ?
C54 N9 C53' 51(3) . . ?
C56' N9 C53' 137(4) . . ?
C54 N9 C57 144(6) . . ?
C56' N9 C57 47(2) . . ?
C53' N9 C57 159(4) . . ?
C9 C10 C11 118.9(11) . . ?
C9 C10 N6 123.3(13) . . ?
C11 C10 N6 117.8(11) . . ?
C58 N10 C59 134(3) . . ?
C58 N10 H10A 113.1 . . ?
C59 N10 H10A 113.1 . . ?
C10 C11 C12 118.7(12) . . ?
C10 C11 H11A 120.7 . . ?
C12 C11 H11A 120.7 . . ?
C65 N11 C62 124(3) . . ?
C65 N11 H11B 117.8 . . ?
C62 N11 H11B 117.8 . . ?
C7 C12 C11 121.7(13) . . ?
C7 C12 H12A 119.2 . . ?
C11 C12 H12A 119.2 . . ?
O10 C13 N6 117.3(15) . . ?
O10 C13 C14 117.8(15) . . ?
N6 C13 C14 124.3(15) . . ?
C15 C14 C18 115.1(10) . . ?
C15 C14 C13 126.1(11) . . ?
C18 C14 C13 118.8(12) . . ?
C14 C15 C16 120.9(12) . 1_556 ?
C14 C15 H15A 119.5 . . ?
C16 C15 H15A 119.5 1_556 . ?
N2 C16 C15 124.6(13) . 1_554 ?
N2 C16 H16A 117.7 . . ?
C15 C16 H16A 117.7 1_554 . ?
N2 C17 C18 123.7(11) . 1_554 ?
N2 C17 H17A 118.1 . . ?
C18 C17 H17A 118.1 1_554 . ?
C17 C18 C14 120.5(13) 1_556 . ?
C17 C18 H18A 119.7 1_556 . ?
C14 C18 H18A 119.7 . . ?
N3 C19 C20 123.3(10) . . ?
N3 C19 H19A 118.4 . . ?
C20 C19 H19A 118.4 . . ?
C21 C20 C19 120.0(10) . . ?
C21 C20 H20A 120.0 . . ?
C19 C20 H20A 120.0 . . ?
C22 C21 C20 116.0(10) . . ?
C22 C21 C24 121.6(12) . . ?
C20 C21 C24 122.4(10) . . ?
C21 C22 C23 121.9(12) . . ?
C21 C22 H22A 119.0 . . ?
C23 C22 H22A 119.0 . . ?
N3 C23 C22 122.3(10) . . ?
N3 C23 H23A 118.8 . . ?
C22 C23 H23A 118.8 . . ?
O11 C24 N7 126.5(16) . . ?
O11 C24 C21 113.3(14) . . ?
N7 C24 C21 119.3(10) . . ?
C26 C25 C30 116.5(11) . . ?
C26 C25 N7 123.5(11) . . ?
C30 C25 N7 118.6(9) . . ?
C25 C26 C27 123.2(15) . . ?
C25 C26 H26A 118.4 . . ?
C27 C26 H26A 118.4 . . ?
C28 C27 C26 119.2(14) . . ?
C28 C27 H27A 120.4 . . ?
C26 C27 H27A 120.4 . . ?
C29 C28 C27 115.7(10) . . ?
C29 C28 N8 121.4(8) . . ?
C27 C28 N8 122.3(9) . . ?
C28 C29 C30 123.5(10) . . ?
C28 C29 H29A 118.2 . . ?
C30 C29 H29A 118.2 . . ?
C25 C30 C29 120.5(10) . . ?
C25 C30 H30A 119.8 . . ?
C29 C30 H30A 119.8 . . ?
O12 C31 N8 127.2(9) . . ?
O12 C31 C32 117.5(8) . . ?
N8 C31 C32 115.1(6) . . ?
C36 C32 C33 116.4(7) . . ?
C36 C32 C31 127.0(7) . . ?
C33 C32 C31 116.6(6) . . ?
C34 C33 C32 119.6(8) 1_554 . ?
C34 C33 H33A 120.2 1_554 . ?
C32 C33 H33A 120.2 . . ?
N4 C34 C33 123.2(8) . 1_556 ?
N4 C34 H34A 118.4 . . ?
C33 C34 H34A 118.4 1_556 . ?
N4 C35 C36 124.3(7) . 1_556 ?
N4 C35 H35A 117.8 . . ?
C36 C35 H35A 117.8 1_556 . ?
C35 C36 C32 119.5(7) 1_554 . ?
C35 C36 H36A 120.3 1_554 . ?
C32 C36 H36A 120.3 . . ?
O2 C37 O1 121.3(6) . . ?
O2 C37 C38 120.0(6) . . ?
O1 C37 C38 118.7(7) . . ?
C39 C38 C43 118.8(7) . . ?
C39 C38 C37 121.5(7) . . ?
C43 C38 C37 119.6(7) . . ?
C38 C39 C40 121.0(7) . . ?
C38 C39 H39A 119.5 . . ?
C40 C39 H39A 119.5 . . ?
C41 C40 C39 119.6(8) . . ?
C41 C40 H40A 120.2 . . ?
C39 C40 H40A 120.2 . . ?
C42 C41 C40 119.7(7) . . ?
C42 C41 C44 121.1(6) . . ?
C40 C41 C44 119.1(6) . . ?
C41 C42 C43 120.0(7) . . ?
C41 C42 H42A 120.0 . . ?
C43 C42 H42A 120.0 . . ?
C38 C43 C42 120.8(8) . . ?
C38 C43 H43A 119.6 . . ?
C42 C43 H43A 119.6 . . ?
O4 C44 O3 121.5(6) . . ?
O4 C44 C41 120.9(6) . . ?
O3 C44 C41 117.5(6) . . ?
O4 C44 Cd2 62.1(4) . . ?
O3 C44 Cd2 59.4(3) . . ?
C41 C44 Cd2 176.6(5) . . ?
O5 C45 O6 121.7(6) . . ?
O5 C45 C46 120.8(6) . . ?
O6 C45 C46 117.5(6) . . ?
C47 C46 C51 118.7(6) . . ?
C47 C46 C45 120.9(6) . . ?
C51 C46 C45 120.4(6) . . ?
C46 C47 C48 121.4(6) . . ?
C46 C47 H47A 119.3 . . ?
C48 C47 H47A 119.3 . . ?
C49 C48 C47 119.7(6) . . ?
C49 C48 H48A 120.1 . . ?
C47 C48 H48A 120.1 . . ?
C48 C49 C50 119.1(6) . . ?
C48 C49 C52 121.8(6) . 1_655 ?
C50 C49 C52 119.1(6) . 1_655 ?
C49 C50 C51 121.1(7) . . ?
C49 C50 H50A 119.4 . . ?
C51 C50 H50A 119.4 . . ?
C46 C51 C50 119.9(7) . . ?
C46 C51 H51A 120.1 . . ?
C50 C51 H51A 120.1 . . ?
O8 C52 O7 122.2(6) . . ?
O8 C52 C49 117.9(6) . 1_455 ?
O7 C52 C49 119.9(6) . 1_455 ?
C56 C55 C53 123(4) . . ?
C56 C55 C58 113(4) . . ?
C53 C55 C58 124(5) . . ?
O13 C58 C55 118(4) . . ?
O13 C58 N10 122(4) . . ?
C55 C58 N10 119(4) . . ?
O13 C58 C55' 134(4) . . ?
C55 C58 C55' 42(2) . . ?
N10 C58 C55' 93(3) . . ?
C60 C59 C64 135(4) . . ?
C60 C59 N10 112(3) . . ?
C64 C59 N10 113(3) . . ?
C61 C60 C59 115(6) . . ?
C61 C60 H60A 122.4 . . ?
C59 C60 H60A 122.4 . . ?
C60 C61 C62 128(6) . . ?
C60 C61 H61A 116.0 . . ?
C62 C61 H61A 116.0 . . ?
C61' C62 C61 37(6) . . ?
C61' C62 N11 97(4) . . ?
C61 C62 N11 133(5) . . ?
C61' C62 C63 144(5) . . ?
C61 C62 C63 107(4) . . ?
N11 C62 C63 119(3) . . ?
C64 C63 C62 123(3) . . ?
C64 C63 C64' 45.8(18) . . ?
C62 C63 C64' 155(3) . . ?
C64 C63 H63A 118.6 . . ?
C62 C63 H63A 118.6 . . ?
C64' C63 H63A 77.4 . . ?
C63 C64 C59 110(3) . . ?
C63 C64 H64A 124.9 . . ?
C59 C64 H64A 124.9 . . ?
O14 C65 N11 125(5) . . ?
O14 C65 H65A 117.7 . . ?
N11 C65 H65A 117.7 . . ?
C57' C65' C54' 119(4) 1_445 1_445 ?

loop_
_geom_bond_atom_site_label_1
_geom_bond_atom_site_label_2
_geom_bond_distance
_geom_bond_site_symmetry_2
_geom_bond_publ_flag
Cd1 N2 2.297(8) . ?
Cd1 O8 2.324(5) . ?
Cd1 N1 2.325(7) . ?
Cd1 O5 2.368(5) . ?
Cd1 O1 2.396(5) . ?
Cd1 O2 2.433(5) . ?
Cd1 O7 2.645(5) . ?
O1 C37 1.263(9) . ?
N1 C1 1.319(11) . ?
N1 C5 1.327(10) . ?
C1 C2 1.368(13) . ?
C1 H1A 0.9300 . ?
O1W H1WA 0.8500 . ?
O1W H1WB 0.8501 . ?
Cd2 O6 2.303(5) 1_545 ?
Cd2 N3 2.314(6) . ?
Cd2 N4 2.328(6) . ?
Cd2 O3 2.365(5) . ?
Cd2 O7 2.371(5) 1_545 ?
Cd2 O4 2.424(5) . ?
Cd2 C44 2.742(6) . ?
O2 C37 1.238(9) . ?
N2 C16 1.284(13) . ?
N2 C17 1.344(14) . ?
C2 C3 1.378(11) . ?
C2 H2A 0.9300 . ?
O3 C44 1.260(8) . ?
N3 C19 1.314(11) . ?
N3 C23 1.323(12) . ?
C3 C4 1.311(12) . ?
C3 C6 1.520(9) . ?
O4 C44 1.242(8) . ?
N4 C34 1.321(10) . ?
N4 C35 1.321(10) . ?
C4 C5 1.399(12) . ?
C4 H4A 0.9300 . ?
O5 C45 1.250(9) . ?
N5 C6 1.393(9) . ?
N5 C7 1.417(10) . ?
N5 H5B 0.8600 . ?
C5 H5A 0.9300 . ?
O6 C45 1.268(9) . ?
O6 Cd2 2.303(5) 1_565 ?
N6 C13 1.231(16) . ?
N6 C10 1.410(13) . ?
N6 H6A 0.8600 . ?
C6 O9 1.218(10) . ?
O7 C52 1.250(8) . ?
O7 Cd2 2.371(5) 1_565 ?
N7 C24 1.279(14) . ?
N7 C25 1.433(12) . ?
N7 H7A 0.8600 . ?
C7 C12 1.347(14) . ?
C7 C8 1.349(16) . ?
O8 C52 1.241(8) . ?
N8 C31 1.342(10) . ?
N8 C28 1.422(10) . ?
N8 H8B 0.8600 . ?
C8 C9 1.378(15) . ?
C8 H8A 0.9300 . ?
C9 C10 1.306(18) . ?
C9 H9A 0.9300 . ?
N9 C54 1.06(5) . ?
N9 C56' 1.20(4) . ?
N9 C53' 1.28(4) . ?
N9 C57 1.48(5) . ?
O10 C13 1.22(2) . ?
C10 C11 1.366(19) . ?
N10 C58 1.50(4) . ?
N10 C59 1.58(4) . ?
N10 H10A 0.8600 . ?
O11 C24 1.18(2) . ?
C11 C12 1.401(17) . ?
C11 H11A 0.9300 . ?
N11 C65 1.40(4) . ?
N11 C62 1.56(4) . ?
N11 H11B 0.8600 . ?
O12 C31 1.190(10) . ?
C12 H12A 0.9300 . ?
C13 C14 1.472(14) . ?
O13 C58 1.38(4) . ?
C14 C15 1.352(19) . ?
C14 C18 1.372(15) . ?
O14 C65 1.18(3) . ?
C15 C16 1.379(17) 1_556 ?
C15 H15A 0.9300 . ?
C16 C15 1.379(17) 1_554 ?
C16 H16A 0.9300 . ?
C17 C18 1.362(15) 1_554 ?
C17 H17A 0.9300 . ?
C18 C17 1.361(15) 1_556 ?
C18 H18A 0.9300 . ?
C19 C20 1.393(13) . ?
C19 H19A 0.9300 . ?
C20 C21 1.353(15) . ?
C20 H20A 0.9300 . ?
C21 C22 1.333(17) . ?
C21 C24 1.555(13) . ?
C22 C23 1.376(17) . ?
C22 H22A 0.9300 . ?
C23 H23A 0.9300 . ?
C25 C26 1.323(19) . ?
C25 C30 1.343(14) . ?
C26 C27 1.40(2) . ?
C26 H26A 0.9300 . ?
C27 C28 1.363(17) . ?
C27 H27A 0.9300 . ?
C28 C29 1.339(12) . ?
C29 C30 1.371(14) . ?
C29 H29A 0.9300 . ?
C30 H30A 0.9300 . ?
C31 C32 1.541(11) . ?
C32 C36 1.383(10) . ?
C32 C33 1.395(11) . ?
C33 C34 1.382(12) 1_554 ?
C33 H33A 0.9300 . ?
C34 C33 1.382(12) 1_556 ?
C34 H34A 0.9300 . ?
C35 C36 1.367(11) 1_556 ?
C35 H35A 0.9300 . ?
C36 C35 1.367(11) 1_554 ?
C36 H36A 0.9300 . ?
C37 C38 1.499(9) . ?
C38 C39 1.362(11) . ?
C38 C43 1.364(11) . ?
C39 C40 1.394(10) . ?
C39 H39A 0.9300 . ?
C40 C41 1.372(10) . ?
C40 H40A 0.9300 . ?
C41 C42 1.359(10) . ?
C41 C44 1.511(9) . ?
C42 C43 1.394(10) . ?
C42 H42A 0.9300 . ?
C43 H43A 0.9300 . ?
C45 C46 1.509(9) . ?
C46 C47 1.379(9) . ?
C46 C51 1.385(10) . ?
C47 C48 1.390(9) . ?
C47 H47A 0.9300 . ?
C48 C49 1.376(9) . ?
C48 H48A 0.9300 . ?
C49 C50 1.381(10) . ?
C49 C52 1.520(8) 1_655 ?
C50 C51 1.386(10) . ?
C50 H50A 0.9300 . ?
C51 H51A 0.9300 . ?
C52 C49 1.520(8) 1_455 ?
C53 C55 1.37(5) . ?
C54' C65' 1.48(5) 1_665 ?
C55 C56 1.34(5) . ?
C55 C58 1.43(5) . ?
C55' C58 1.51(5) . ?
C57' C65' 1.24(4) 1_665 ?
C59 C60 1.28(4) . ?
C59 C64 1.37(3) . ?
C60 C61 1.17(9) . ?
C60 H60A 0.9300 . ?
C61 C62 1.47(10) . ?
C61 H61A 0.9300 . ?
C61' C62 1.46(9) . ?
C62 C63 1.59(4) . ?
C63 C64 1.30(4) . ?
C63 C64' 1.74(4) . ?
C63 H63A 0.9300 . ?
C64 H64A 0.9300 . ?
C65 H65A 0.9300 . ?
C65' C57' 1.24(4) 1_445 ?
C65' C54' 1.48(5) 1_445 ?

loop_
_geom_torsion_atom_site_label_1
_geom_torsion_atom_site_label_2
_geom_torsion_atom_site_label_3
_geom_torsion_atom_site_label_4
_geom_torsion
_geom_torsion_site_symmetry_1
_geom_torsion_site_symmetry_2
_geom_torsion_site_symmetry_3
_geom_torsion_site_symmetry_4
_geom_torsion_publ_flag
N2 Cd1 O1 C37 94.3(5) . . . . ?
O8 Cd1 O1 C37 -175.1(5) . . . . ?
N1 Cd1 O1 C37 -86.1(5) . . . . ?
O5 Cd1 O1 C37 -1.1(6) . . . . ?
O2 Cd1 O1 C37 2.3(5) . . . . ?
O7 Cd1 O1 C37 177.3(4) . . . . ?
N2 Cd1 N1 C1 -115(10) . . . . ?
O8 Cd1 N1 C1 168.3(8) . . . . ?
O5 Cd1 N1 C1 -55.7(8) . . . . ?
O1 Cd1 N1 C1 81.6(8) . . . . ?
O2 Cd1 N1 C1 28.0(8) . . . . ?
O7 Cd1 N1 C1 -140.3(8) . . . . ?
N2 Cd1 N1 C5 69(10) . . . . ?
O8 Cd1 N1 C5 -7.8(7) . . . . ?
O5 Cd1 N1 C5 128.2(8) . . . . ?
O1 Cd1 N1 C5 -94.5(7) . . . . ?
O2 Cd1 N1 C5 -148.2(8) . . . . ?
O7 Cd1 N1 C5 43.5(8) . . . . ?
C5 N1 C1 C2 -0.7(17) . . . . ?
Cd1 N1 C1 C2 -177.0(9) . . . . ?
N2 Cd1 O2 C37 -92.1(5) . . . . ?
O8 Cd1 O2 C37 1.7(7) . . . . ?
N1 Cd1 O2 C37 88.8(5) . . . . ?
O5 Cd1 O2 C37 175.3(5) . . . . ?
O1 Cd1 O2 C37 -2.3(5) . . . . ?
O7 Cd1 O2 C37 -166.1(9) . . . . ?
O8 Cd1 N2 C16 -178.3(10) . . . . ?
N1 Cd1 N2 C16 105(10) . . . . ?
O5 Cd1 N2 C16 45.7(10) . . . . ?
O1 Cd1 N2 C16 -91.6(10) . . . . ?
O2 Cd1 N2 C16 -38.0(10) . . . . ?
O7 Cd1 N2 C16 130.4(10) . . . . ?
O8 Cd1 N2 C17 3.2(9) . . . . ?
N1 Cd1 N2 C17 -73(10) . . . . ?
O5 Cd1 N2 C17 -132.7(9) . . . . ?
O1 Cd1 N2 C17 89.9(9) . . . . ?
O2 Cd1 N2 C17 143.6(9) . . . . ?
O7 Cd1 N2 C17 -48.1(9) . . . . ?
N1 C1 C2 C3 0(2) . . . . ?
O6 Cd2 O3 C44 -177.0(5) 1_545 . . . ?
N3 Cd2 O3 C44 93.1(5) . . . . ?
N4 Cd2 O3 C44 -87.4(5) . . . . ?
O7 Cd2 O3 C44 -1.0(6) 1_545 . . . ?
O4 Cd2 O3 C44 0.6(5) . . . . ?
O6 Cd2 N3 C19 2.9(8) 1_545 . . . ?
N4 Cd2 N3 C19 -80(4) . . . . ?
O3 Cd2 N3 C19 91.1(8) . . . . ?
O7 Cd2 N3 C19 -131.9(8) 1_545 . . . ?
O4 Cd2 N3 C19 145.4(8) . . . . ?
C44 Cd2 N3 C19 118.4(8) . . . . ?
O6 Cd2 N3 C23 -167.7(9) 1_545 . . . ?
N4 Cd2 N3 C23 109(4) . . . . ?
O3 Cd2 N3 C23 -79.5(9) . . . . ?
O7 Cd2 N3 C23 57.5(9) 1_545 . . . ?
O4 Cd2 N3 C23 -25.3(9) . . . . ?
C44 Cd2 N3 C23 -52.2(9) . . . . ?
C1 C2 C3 C4 0.8(17) . . . . ?
C1 C2 C3 C6 -179.6(10) . . . . ?
O6 Cd2 O4 C44 3.5(7) 1_545 . . . ?
N3 Cd2 O4 C44 -89.6(5) . . . . ?
N4 Cd2 O4 C44 92.7(5) . . . . ?
O3 Cd2 O4 C44 -0.6(5) . . . . ?
O7 Cd2 O4 C44 178.3(5) 1_545 . . . ?
O6 Cd2 N4 C34 168.5(8) 1_545 . . . ?
N3 Cd2 N4 C34 -108(4) . . . . ?
O3 Cd2 N4 C34 80.3(8) . . . . ?
O7 Cd2 N4 C34 -56.5(8) 1_545 . . . ?
O4 Cd2 N4 C34 26.1(8) . . . . ?
C44 Cd2 N4 C34 53.0(8) . . . . ?
O6 Cd2 N4 C35 -8.9(7) 1_545 . . . ?
N3 Cd2 N4 C35 74(4) . . . . ?
O3 Cd2 N4 C35 -97.0(7) . . . . ?
O7 Cd2 N4 C35 126.1(7) 1_545 . . . ?
O4 Cd2 N4 C35 -151.2(7) . . . . ?
C44 Cd2 N4 C35 -124.3(7) . . . . ?
C2 C3 C4 C5 -0.6(16) . . . . ?
C6 C3 C4 C5 179.8(9) . . . . ?
N2 Cd1 O5 C45 147(18) . . . . ?
O8 Cd1 O5 C45 53(18) . . . . ?
N1 Cd1 O5 C45 -32(18) . . . . ?
O1 Cd1 O5 C45 -119(18) . . . . ?
O2 Cd1 O5 C45 -121(18) . . . . ?
O7 Cd1 O5 C45 63(18) . . . . ?
C1 N1 C5 C4 0.9(16) . . . . ?
Cd1 N1 C5 C4 177.2(8) . . . . ?
C3 C4 C5 N1 -0.2(18) . . . . ?
C7 N5 C6 O9 -7.7(14) . . . . ?
C7 N5 C6 C3 178.7(7) . . . . ?
C4 C3 C6 O9 -176.5(11) . . . . ?
C2 C3 C6 O9 4.0(14) . . . . ?
C4 C3 C6 N5 -2.6(14) . . . . ?
C2 C3 C6 N5 177.9(9) . . . . ?
N2 Cd1 O7 C52 93.1(5) . . . . ?
O8 Cd1 O7 C52 -2.2(4) . . . . ?
N1 Cd1 O7 C52 -87.6(4) . . . . ?
O5 Cd1 O7 C52 -173.6(4) . . . . ?
O1 Cd1 O7 C52 7.5(6) . . . . ?
O2 Cd1 O7 C52 167.9(10) . . . . ?
N2 Cd1 O7 Cd2 -91.2(3) . . . 1_565 ?
O8 Cd1 O7 Cd2 173.6(3) . . . 1_565 ?
N1 Cd1 O7 Cd2 88.1(2) . . . 1_565 ?
O5 Cd1 O7 Cd2 2.1(2) . . . 1_565 ?
O1 Cd1 O7 Cd2 -176.8(2) . . . 1_565 ?
O2 Cd1 O7 Cd2 -16.4(11) . . . 1_565 ?
C6 N5 C7 C12 178.1(10) . . . . ?
C6 N5 C7 C8 -2.4(17) . . . . ?
N2 Cd1 O8 C52 -80.2(5) . . . . ?
N1 Cd1 O8 C52 98.3(5) . . . . ?
O5 Cd1 O8 C52 14.5(6) . . . . ?
O1 Cd1 O8 C52 -171.3(5) . . . . ?
O2 Cd1 O8 C52 -174.6(4) . . . . ?
O7 Cd1 O8 C52 2.2(4) . . . . ?
C12 C7 C8 C9 -3(3) . . . . ?
N5 C7 C8 C9 177.2(15) . . . . ?
C7 C8 C9 C10 0(3) . . . . ?
C8 C9 C10 C11 2(3) . . . . ?
C8 C9 C10 N6 -178.6(16) . . . . ?
C13 N6 C10 C9 180(2) . . . . ?
C13 N6 C10 C11 -1(3) . . . . ?
C9 C10 C11 C12 -1(3) . . . . ?
N6 C10 C11 C12 179.6(13) . . . . ?
C8 C7 C12 C11 4(2) . . . . ?
N5 C7 C12 C11 -176.0(13) . . . . ?
C10 C11 C12 C7 -2(2) . . . . ?
C10 N6 C13 O10 -10(3) . . . . ?
C10 N6 C13 C14 179.1(13) . . . . ?
O10 C13 C14 C15 -158.1(19) . . . . ?
N6 C13 C14 C15 13(3) . . . . ?
O10 C13 C14 C18 22(2) . . . . ?
N6 C13 C14 C18 -166.7(15) . . . . ?
C18 C14 C15 C16 -2(2) . . . 1_556 ?
C13 C14 C15 C16 177.9(15) . . . 1_556 ?
C17 N2 C16 C15 -4(2) . . . 1_554 ?
Cd1 N2 C16 C15 177.9(12) . . . 1_554 ?
C16 N2 C17 C18 1(2) . . . 1_554 ?
Cd1 N2 C17 C18 179.4(11) . . . 1_554 ?
C15 C14 C18 C17 0(2) . . . 1_556 ?
C13 C14 C18 C17 179.6(14) . . . 1_556 ?
C23 N3 C19 C20 -0.8(18) . . . . ?
Cd2 N3 C19 C20 -171.7(9) . . . . ?
N3 C19 C20 C21 3(2) . . . . ?
C19 C20 C21 C22 -6(2) . . . . ?
C19 C20 C21 C24 177.1(12) . . . . ?
C20 C21 C22 C23 8(2) . . . . ?
C24 C21 C22 C23 -175.5(14) . . . . ?
C19 N3 C23 C22 2(2) . . . . ?
Cd2 N3 C23 C22 173.7(12) . . . . ?
C21 C22 C23 N3 -6(3) . . . . ?
C25 N7 C24 O11 -16(3) . . . . ?
C25 N7 C24 C21 175.8(11) . . . . ?
C22 C21 C24 O11 41(2) . . . . ?
C20 C21 C24 O11 -142.2(17) . . . . ?
C22 C21 C24 N7 -148.7(15) . . . . ?
C20 C21 C24 N7 28(2) . . . . ?
C24 N7 C25 C26 -34(2) . . . . ?
C24 N7 C25 C30 159.7(13) . . . . ?
C30 C25 C26 C27 -10(3) . . . . ?
N7 C25 C26 C27 -176.0(15) . . . . ?
C25 C26 C27 C28 1(3) . . . . ?
C26 C27 C28 C29 9(2) . . . . ?
C26 C27 C28 N8 -180.0(14) . . . . ?
C31 N8 C28 C29 176.4(10) . . . . ?
C31 N8 C28 C27 5.9(16) . . . . ?
C27 C28 C29 C30 -10(2) . . . . ?
N8 C28 C29 C30 178.9(12) . . . . ?
C26 C25 C30 C29 9(2) . . . . ?
N7 C25 C30 C29 175.9(12) . . . . ?
C28 C29 C30 C25 1(2) . . . . ?
C28 N8 C31 O12 -4.7(15) . . . . ?
C28 N8 C31 C32 -178.7(7) . . . . ?
O12 C31 C32 C36 -172.9(10) . . . . ?
N8 C31 C32 C36 1.7(12) . . . . ?
O12 C31 C32 C33 7.0(13) . . . . ?
N8 C31 C32 C33 -178.4(8) . . . . ?
C36 C32 C33 C34 1.5(15) . . . 1_554 ?
C31 C32 C33 C34 -178.5(10) . . . 1_554 ?
C35 N4 C34 C33 -0.5(16) . . . 1_556 ?
Cd2 N4 C34 C33 -178.0(9) . . . 1_556 ?
C34 N4 C35 C36 2.3(15) . . . 1_556 ?
Cd2 N4 C35 C36 179.7(7) . . . 1_556 ?
C33 C32 C36 C35 0.1(13) . . . 1_554 ?
C31 C32 C36 C35 -180.0(8) . . . 1_554 ?
Cd1 O2 C37 O1 4.2(8) . . . . ?
Cd1 O2 C37 C38 -176.0(6) . . . . ?
Cd1 O1 C37 O2 -4.3(8) . . . . ?
Cd1 O1 C37 C38 176.0(6) . . . . ?
O2 C37 C38 C39 -173.5(9) . . . . ?
O1 C37 C38 C39 6.3(12) . . . . ?
O2 C37 C38 C43 7.1(12) . . . . ?
O1 C37 C38 C43 -173.1(9) . . . . ?
C43 C38 C39 C40 -0.6(16) . . . . ?
C37 C38 C39 C40 180.0(10) . . . . ?
C38 C39 C40 C41 -0.8(18) . . . . ?
C39 C40 C41 C42 0.6(16) . . . . ?
C39 C40 C41 C44 -178.3(9) . . . . ?
C40 C41 C42 C43 0.9(16) . . . . ?
C44 C41 C42 C43 179.7(9) . . . . ?
C39 C38 C43 C42 2.2(16) . . . . ?
C37 C38 C43 C42 -178.4(9) . . . . ?
C41 C42 C43 C38 -2.3(17) . . . . ?
Cd2 O4 C44 O3 1.0(8) . . . . ?
Cd2 O4 C44 C41 -178.3(6) . . . . ?
Cd2 O3 C44 O4 -1.0(8) . . . . ?
Cd2 O3 C44 C41 178.3(6) . . . . ?
C42 C41 C44 O4 177.6(9) . . . . ?
C40 C41 C44 O4 -3.6(13) . . . . ?
C42 C41 C44 O3 -1.8(12) . . . . ?
C40 C41 C44 O3 177.1(9) . . . . ?
C42 C41 C44 Cd2 23(10) . . . . ?
C40 C41 C44 Cd2 -158(9) . . . . ?
O6 Cd2 C44 O4 -177.7(5) 1_545 . . . ?
N3 Cd2 C44 O4 91.4(5) . . . . ?
N4 Cd2 C44 O4 -87.5(5) . . . . ?
O3 Cd2 C44 O4 179.0(8) . . . . ?
O7 Cd2 C44 O4 -1.7(6) 1_545 . . . ?
O6 Cd2 C44 O3 3.3(5) 1_545 . . . ?
N3 Cd2 C44 O3 -87.6(5) . . . . ?
N4 Cd2 C44 O3 93.5(5) . . . . ?
O7 Cd2 C44 O3 179.2(4) 1_545 . . . ?
O4 Cd2 C44 O3 -179.0(8) . . . . ?
O6 Cd2 C44 C41 -23(9) 1_545 . . . ?
N3 Cd2 C44 C41 -114(9) . . . . ?
N4 Cd2 C44 C41 68(9) . . . . ?
O3 Cd2 C44 C41 -26(9) . . . . ?
O7 Cd2 C44 C41 153(9) 1_545 . . . ?
O4 Cd2 C44 C41 155(9) . . . . ?
Cd1 O5 C45 O6 -63(19) . . . . ?
Cd1 O5 C45 C46 115(18) . . . . ?
Cd2 O6 C45 O5 -1.4(8) 1_565 . . . ?
Cd2 O6 C45 C46 -179.9(5) 1_565 . . . ?
O5 C45 C46 C47 174.0(7) . . . . ?
O6 C45 C46 C47 -7.6(11) . . . . ?
O5 C45 C46 C51 -4.4(11) . . . . ?
O6 C45 C46 C51 174.1(8) . . . . ?
C51 C46 C47 C48 0.7(13) . . . . ?
C45 C46 C47 C48 -177.7(7) . . . . ?
C46 C47 C48 C49 -1.4(13) . . . . ?
C47 C48 C49 C50 1.2(13) . . . . ?
C47 C48 C49 C52 178.9(7) . . . 1_655 ?
C48 C49 C50 C51 -0.3(14) . . . . ?
C52 C49 C50 C51 -178.0(8) 1_655 . . . ?
C47 C46 C51 C50 0.2(14) . . . . ?
C45 C46 C51 C50 178.6(8) . . . . ?
C49 C50 C51 C46 -0.4(15) . . . . ?
Cd1 O8 C52 O7 -4.3(8) . . . . ?
Cd1 O8 C52 C49 175.0(5) . . . 1_455 ?
Cd2 O7 C52 O8 -109(6) 1_565 . . . ?
Cd1 O7 C52 O8 3.7(7) . . . . ?
Cd2 O7 C52 C49 72(6) 1_565 . . 1_455 ?
Cd1 O7 C52 C49 -175.6(6) . . . 1_455 ?
C56 C55 C58 O13 7(5) . . . . ?
C53 C55 C58 O13 -174(4) . . . . ?
C56 C55 C58 N10 -170(3) . . . . ?
C53 C55 C58 N10 9(6) . . . . ?
C56 C55 C58 C55' 132(6) . . . . ?
C53 C55 C58 C55' -48(4) . . . . ?
C59 N10 C58 O13 2(6) . . . . ?
C59 N10 C58 C55 180(4) . . . . ?
C59 N10 C58 C55' -146(4) . . . . ?
C58 N10 C59 C60 -174(4) . . . . ?
C58 N10 C59 C64 2(6) . . . . ?
C64 C59 C60 C61 0(12) . . . . ?
N10 C59 C60 C61 175(9) . . . . ?
C59 C60 C61 C62 12(18) . . . . ?
C60 C61 C62 C61' 153(30) . . . . ?
C60 C61 C62 N11 168(10) . . . . ?
C60 C61 C62 C63 -17(17) . . . . ?
C65 N11 C62 C61' 2(7) . . . . ?
C65 N11 C62 C61 -6(10) . . . . ?
C65 N11 C62 C63 178(3) . . . . ?
C61' C62 C63 C64 0(12) . . . . ?
C61 C62 C63 C64 10(8) . . . . ?
N11 C62 C63 C64 -173(3) . . . . ?
C61' C62 C63 C64' -55(14) . . . . ?
C61 C62 C63 C64' -44(10) . . . . ?
N11 C62 C63 C64' 132(6) . . . . ?
C62 C63 C64 C59 -2(5) . . . . ?
C64' C63 C64 C59 150(4) . . . . ?
C60 C59 C64 C63 -5(7) . . . . ?
N10 C59 C64 C63 -180(3) . . . . ?
C62 N11 C65 O14 10(6) . . . . ?
